data_4026186
loop_
_publ_author_name
'Siang-en Syu'
'Yu-Ting Lee'
'Yeong-Jiunn Jang'
'Wenwei Lin'

_publ_section_title
;
 Organocatalytic Tandem Three-Component Reaction of Imine, Alkyl Vinyl
 Ketone, and Imide via aza-Baylis-Hillman Reaction
;
_journal_name_full 'Journal of Organic Chemistry'
_journal_page_first 2888
_journal_page_last 2891
_journal_paper_doi 10.1021/jo102143r
_journal_volume 76
_journal_year 2011
_chemical_formula_moiety 'C26 H23 Br N2 O5 S'
_chemical_formula_sum 'C26 H23 Br N2 O5 S'
_chemical_formula_weight 555.43
_chemical_name_systematic
;
 ?
;
_space_group_IT_number 2
_symmetry_cell_setting triclinic
_symmetry_space_group_name_Hall '-P 1'
_symmetry_space_group_name_H-M 'P -1'
_atom_sites_solution_hydrogens geom
_atom_sites_solution_primary direct
_atom_sites_solution_secondary difmap
_audit_creation_method SHELXL-97
_cell_angle_alpha 62.9910(10)
_cell_angle_beta 76.864(2)
_cell_angle_gamma 84.433(2)
_cell_formula_units_Z 2
_cell_length_a 10.1649(7)
_cell_length_b 11.5690(8)
_cell_length_c 12.0038(8)
_cell_measurement_reflns_used 0
_cell_measurement_temperature 200(2)
_cell_measurement_theta_max 0
_cell_measurement_theta_min 0
_cell_volume 1224.72(15)
_computing_molecular_graphics 'Ortep-3 for Windows (Farrugia, 1997)'
_computing_publication_material 'WinGX publication routines (Farrugia, 1999)'
_computing_structure_refinement 'SHELXL-97 (Sheldrick, 1997)'
_computing_structure_solution 'SHELXS-86 (Sheldrick, 1986)'
_diffrn_ambient_temperature 200(2)
_diffrn_measured_fraction_theta_full 0.915
_diffrn_measured_fraction_theta_max 0.915
_diffrn_radiation_monochromator graphite
_diffrn_radiation_source 'fine-focus sealed tube'
_diffrn_radiation_type MoK\a
_diffrn_radiation_wavelength 0.71073
_diffrn_reflns_av_R_equivalents 0.0231
_diffrn_reflns_av_sigmaI/netI 0.0331
_diffrn_reflns_limit_h_max 12
_diffrn_reflns_limit_h_min -11
_diffrn_reflns_limit_k_max 13
_diffrn_reflns_limit_k_min -13
_diffrn_reflns_limit_l_max 14
_diffrn_reflns_limit_l_min -12
_diffrn_reflns_number 8674
_diffrn_reflns_theta_full 25.19
_diffrn_reflns_theta_max 25.19
_diffrn_reflns_theta_min 1.95
_exptl_absorpt_coefficient_mu 1.804
_exptl_absorpt_correction_T_max 0.6923
_exptl_absorpt_correction_T_min 0.5041
_exptl_absorpt_correction_type multi-scan
_exptl_crystal_colour colorless
_exptl_crystal_density_diffrn 1.506
_exptl_crystal_description prism
_exptl_crystal_F_000 568
_exptl_crystal_size_max 0.44
_exptl_crystal_size_mid 0.30
_exptl_crystal_size_min 0.22
_refine_diff_density_max 0.409
_refine_diff_density_min -0.466
_refine_diff_density_rms 0.054
_refine_ls_extinction_method none
_refine_ls_goodness_of_fit_ref 1.054
_refine_ls_hydrogen_treatment fixed
_refine_ls_matrix_type full
_refine_ls_number_parameters 316
_refine_ls_number_reflns 4040
_refine_ls_number_restraints 0
_refine_ls_restrained_S_all 1.054
_refine_ls_R_factor_all 0.0419
_refine_ls_R_factor_gt 0.0325
_refine_ls_shift/su_max 0.000
_refine_ls_shift/su_mean 0.000
_refine_ls_structure_factor_coef Fsqd
_refine_ls_weighting_details 'calc w=1/[\s^2^(Fo^2^)+(0.0456P)^2^+0.5353P] where P=(Fo^2^+2Fc^2^)/3'
_refine_ls_weighting_scheme calc
_refine_ls_wR_factor_gt 0.0830
_refine_ls_wR_factor_ref 0.0875
_reflns_number_gt 3395
_reflns_number_total 4040
_reflns_threshold_expression >2sigma(I)
_cod_data_source_file jo102143r_si_006.cif
_cod_data_source_block a10371
_cod_original_cell_volume 1224.72(14)
_cod_database_code 4026186

loop_
_symmetry_equiv_pos_as_xyz
'x, y, z'
'-x, -y, -z'

loop_
_atom_site_label
_atom_site_type_symbol
_atom_site_fract_x
_atom_site_fract_y
_atom_site_fract_z
_atom_site_U_iso_or_equiv
_atom_site_adp_type
_atom_site_occupancy
_atom_site_symmetry_multiplicity
_atom_site_calc_flag
_atom_site_refinement_flags
Br1 Br 0.76822(3) -0.03155(3) 0.57084(3) 0.04219(12) Uani 1 1 d .
C1 C 0.9950(3) -0.2240(2) 0.8893(2) 0.0273(6) Uani 1 1 d .
C2 C 0.9831(3) -0.2611(3) 0.7973(3) 0.0419(7) Uani 1 1 d .
H2 H 1.0306 -0.2152 0.7115 0.050 Uiso 1 1 calc R
C3 C 0.9013(4) -0.3654(3) 0.8318(3) 0.0517(9) Uani 1 1 d .
H3 H 0.8932 -0.3908 0.7686 0.062 Uiso 1 1 calc R
C4 C 0.8312(3) -0.4338(3) 0.9554(3) 0.0433(8) Uani 1 1 d .
C5 C 0.7362(4) -0.5430(3) 0.9904(4) 0.0699(11) Uani 1 1 d .
H5A H 0.6962 -0.5800 1.0820 0.105 Uiso 1 1 calc R
H5B H 0.7863 -0.6103 0.9704 0.105 Uiso 1 1 calc R
H5C H 0.6644 -0.5096 0.9415 0.105 Uiso 1 1 calc R
C6 C 0.8493(3) -0.3987(3) 1.0469(3) 0.0457(8) Uani 1 1 d .
H6 H 0.8048 -0.4471 1.1333 0.055 Uiso 1 1 calc R
C7 C 0.9310(3) -0.2942(3) 1.0148(3) 0.0362(7) Uani 1 1 d .
H7 H 0.9427 -0.2713 1.0787 0.043 Uiso 1 1 calc R
C8 C 0.8685(2) 0.0651(2) 0.7523(2) 0.0240(5) Uani 1 1 d .
H8 H 0.9154 0.0589 0.6725 0.029 Uiso 1 1 calc R
C9 C 0.7455(3) -0.0243(2) 0.8122(2) 0.0246(5) Uani 1 1 d .
C10 C 0.6808(3) -0.0598(2) 0.9384(3) 0.0307(6) Uani 1 1 d .
H10 H 0.7147 -0.0275 0.9866 0.037 Uiso 1 1 calc R
C11 C 0.5690(3) -0.1403(3) 0.9959(3) 0.0360(7) Uani 1 1 d .
H11 H 0.5285 -0.1645 1.0830 0.043 Uiso 1 1 calc R
C12 C 0.5160(3) -0.1856(3) 0.9271(3) 0.0462(8) Uani 1 1 d .
H12 H 0.4385 -0.2406 0.9663 0.055 Uiso 1 1 calc R
C13 C 0.5762(3) -0.1506(3) 0.8009(3) 0.0447(8) Uani 1 1 d .
H13 H 0.5398 -0.1808 0.7526 0.054 Uiso 1 1 calc R
C14 C 0.6897(3) -0.0716(3) 0.7447(3) 0.0318(6) Uani 1 1 d .
C15 C 0.8292(3) 0.2082(2) 0.7160(2) 0.0262(6) Uani 1 1 d .
H15 H 0.7917 0.2163 0.7967 0.031 Uiso 1 1 calc R
C16 C 0.9518(3) 0.2979(2) 0.6440(3) 0.0306(6) Uani 1 1 d .
C17 C 1.0355(3) 0.2917(3) 0.5269(3) 0.0410(7) Uani 1 1 d .
H17A H 1.1101 0.3543 0.4904 0.061 Uiso 1 1 calc R
H17B H 0.9792 0.3126 0.4639 0.061 Uiso 1 1 calc R
H17C H 1.0719 0.2041 0.5497 0.061 Uiso 1 1 calc R
C18 C 0.7187(3) 0.2474(2) 0.6375(3) 0.0314(6) Uani 1 1 d .
H18A H 0.7453 0.2189 0.5692 0.038 Uiso 1 1 calc R
H18B H 0.6339 0.2014 0.6937 0.038 Uiso 1 1 calc R
C19 C 0.7199(3) 0.4639(3) 0.4471(3) 0.0312(6) Uani 1 1 d .
C20 C 0.6710(3) 0.5957(2) 0.4287(3) 0.0301(6) Uani 1 1 d .
C21 C 0.6773(3) 0.7104(3) 0.3189(3) 0.0393(7) Uani 1 1 d .
H21 H 0.7159 0.7143 0.2374 0.047 Uiso 1 1 calc R
C22 C 0.6254(3) 0.8198(3) 0.3315(3) 0.0453(8) Uani 1 1 d .
H22 H 0.6302 0.9009 0.2575 0.054 Uiso 1 1 calc R
C23 C 0.5665(3) 0.8130(3) 0.4502(4) 0.0487(8) Uani 1 1 d .
H23 H 0.5309 0.8896 0.4558 0.058 Uiso 1 1 calc R
C24 C 0.5581(3) 0.6970(3) 0.5616(3) 0.0434(7) Uani 1 1 d .
H24 H 0.5164 0.6924 0.6428 0.052 Uiso 1 1 calc R
C25 C 0.6134(3) 0.5885(3) 0.5482(3) 0.0327(6) Uani 1 1 d .
C26 C 0.6256(3) 0.4533(3) 0.6468(3) 0.0327(6) Uani 1 1 d .
N1 N 0.9661(2) 0.03175(19) 0.8359(2) 0.0260(5) Uani 1 1 d .
H1 H 0.9628 0.0724 0.8831 0.031 Uiso 1 1 calc R
N2 N 0.6933(2) 0.3859(2) 0.5795(2) 0.0291(5) Uani 1 1 d .
O1 O 1.15884(19) -0.04155(18) 0.71648(17) 0.0361(5) Uani 1 1 d .
O2 O 1.14432(18) -0.09188(18) 0.94332(18) 0.0348(4) Uani 1 1 d .
O3 O 0.9777(2) 0.3733(2) 0.6797(2) 0.0517(6) Uani 1 1 d .
O4 O 0.7695(2) 0.42557(19) 0.36888(18) 0.0425(5) Uani 1 1 d .
O5 O 0.5871(2) 0.4061(2) 0.76087(19) 0.0466(5) Uani 1 1 d .
S1 S 1.08023(6) -0.07905(6) 0.84269(6) 0.02697(16) Uani 1 1 d .

loop_
_atom_site_aniso_label
_atom_site_aniso_U_11
_atom_site_aniso_U_22
_atom_site_aniso_U_33
_atom_site_aniso_U_23
_atom_site_aniso_U_13
_atom_site_aniso_U_12
Br1 0.0490(2) 0.0557(2) 0.0337(2) -0.02908(16) -0.00575(13) -0.01168(14)
C1 0.0302(14) 0.0275(13) 0.0242(15) -0.0101(12) -0.0092(11) 0.0011(11)
C2 0.063(2) 0.0376(16) 0.0261(16) -0.0120(13) -0.0113(14) -0.0107(14)
C3 0.081(2) 0.0381(17) 0.044(2) -0.0158(16) -0.0262(17) -0.0118(16)
C4 0.0454(18) 0.0280(15) 0.054(2) -0.0119(15) -0.0198(15) -0.0005(13)
C5 0.068(3) 0.043(2) 0.092(3) -0.015(2) -0.027(2) -0.0175(18)
C6 0.0466(19) 0.0343(16) 0.0383(19) -0.0053(14) 0.0027(14) -0.0040(14)
C7 0.0467(18) 0.0325(15) 0.0264(16) -0.0116(13) -0.0047(12) -0.0017(13)
C8 0.0277(14) 0.0273(13) 0.0181(14) -0.0088(11) -0.0069(10) -0.0068(10)
C9 0.0291(14) 0.0214(12) 0.0223(14) -0.0076(11) -0.0067(10) -0.0031(10)
C10 0.0326(15) 0.0299(14) 0.0277(16) -0.0100(12) -0.0072(11) -0.0033(11)
C11 0.0352(16) 0.0369(15) 0.0285(16) -0.0095(13) -0.0002(12) -0.0078(12)
C12 0.0390(18) 0.0412(17) 0.053(2) -0.0186(16) 0.0037(14) -0.0189(14)
C13 0.0458(19) 0.0490(18) 0.053(2) -0.0327(16) -0.0065(15) -0.0184(14)
C14 0.0354(16) 0.0341(14) 0.0299(16) -0.0179(13) -0.0034(11) -0.0074(12)
C15 0.0306(14) 0.0255(13) 0.0219(14) -0.0081(11) -0.0072(11) -0.0051(11)
C16 0.0316(15) 0.0238(13) 0.0341(16) -0.0060(12) -0.0166(12) -0.0019(11)
C17 0.0358(17) 0.0431(17) 0.0354(18) -0.0097(14) -0.0019(13) -0.0143(13)
C18 0.0327(15) 0.0267(13) 0.0312(16) -0.0066(12) -0.0109(11) -0.0065(11)
C19 0.0277(14) 0.0346(15) 0.0303(16) -0.0109(13) -0.0101(11) -0.0043(11)
C20 0.0252(14) 0.0304(14) 0.0342(16) -0.0105(13) -0.0112(11) -0.0062(11)
C21 0.0326(16) 0.0362(16) 0.0385(18) -0.0042(14) -0.0120(13) -0.0070(12)
C22 0.0404(18) 0.0303(15) 0.057(2) -0.0052(15) -0.0216(15) -0.0076(13)
C23 0.049(2) 0.0333(16) 0.078(3) -0.0280(18) -0.0336(18) 0.0027(14)
C24 0.0452(18) 0.0453(18) 0.053(2) -0.0296(17) -0.0183(15) -0.0021(14)
C25 0.0288(15) 0.0313(14) 0.0406(17) -0.0141(13) -0.0141(12) -0.0039(11)
C26 0.0313(15) 0.0373(15) 0.0300(17) -0.0132(13) -0.0081(12) -0.0077(12)
N1 0.0304(12) 0.0278(11) 0.0247(12) -0.0136(10) -0.0085(9) -0.0048(9)
N2 0.0324(12) 0.0281(11) 0.0237(13) -0.0072(10) -0.0086(9) -0.0023(9)
O1 0.0389(11) 0.0414(11) 0.0265(11) -0.0159(9) 0.0017(8) -0.0095(9)
O2 0.0336(11) 0.0447(11) 0.0357(11) -0.0225(9) -0.0163(8) 0.0029(9)
O3 0.0598(14) 0.0427(12) 0.0604(15) -0.0250(11) -0.0147(11) -0.0193(10)
O4 0.0494(13) 0.0451(12) 0.0305(12) -0.0160(10) -0.0058(9) 0.0016(10)
O5 0.0579(14) 0.0497(13) 0.0289(13) -0.0158(11) -0.0046(10) -0.0044(10)
S1 0.0279(4) 0.0317(3) 0.0231(4) -0.0129(3) -0.0054(3) -0.0039(3)

loop_
_atom_type_symbol
_atom_type_description
_atom_type_scat_dispersion_real
_atom_type_scat_dispersion_imag
_atom_type_scat_source
C C 0.0033 0.0016 'International Tables Vol C Tables 4.2.6.8 and 6.1.1.4'
H H 0.0000 0.0000 'International Tables Vol C Tables 4.2.6.8 and 6.1.1.4'
N N 0.0061 0.0033 'International Tables Vol C Tables 4.2.6.8 and 6.1.1.4'
O O 0.0106 0.0060 'International Tables Vol C Tables 4.2.6.8 and 6.1.1.4'
S S 0.1246 0.1234 'International Tables Vol C Tables 4.2.6.8 and 6.1.1.4'
Cl Cl 0.1484 0.1585 'International Tables Vol C Tables 4.2.6.8 and 6.1.1.4'
Br Br -0.2901 2.4595 'International Tables Vol C Tables 4.2.6.8 and 6.1.1.4'

loop_
_geom_angle_atom_site_label_1
_geom_angle_atom_site_label_2
_geom_angle_atom_site_label_3
_geom_angle
C7 C1 C2 120.4(3)
C7 C1 S1 120.0(2)
C2 C1 S1 119.4(2)
C3 C2 C1 119.2(3)
C3 C2 H2 120.4
C1 C2 H2 120.4
C4 C3 C2 121.6(3)
C4 C3 H3 119.2
C2 C3 H3 119.2
C3 C4 C6 118.2(3)
C3 C4 C5 121.1(3)
C6 C4 C5 120.7(3)
C4 C5 H5A 109.5
C4 C5 H5B 109.5
H5A C5 H5B 109.5
C4 C5 H5C 109.5
H5A C5 H5C 109.5
H5B C5 H5C 109.5
C4 C6 C7 121.3(3)
C4 C6 H6 119.3
C7 C6 H6 119.3
C1 C7 C6 119.2(3)
C1 C7 H7 120.4
C6 C7 H7 120.4
N1 C8 C9 113.5(2)
N1 C8 C15 106.84(19)
C9 C8 C15 112.1(2)
N1 C8 H8 108.1
C9 C8 H8 108.1
C15 C8 H8 108.1
C10 C9 C14 116.7(2)
C10 C9 C8 120.3(2)
C14 C9 C8 123.0(2)
C11 C10 C9 122.0(3)
C11 C10 H10 119.0
C9 C10 H10 119.0
C12 C11 C10 120.1(3)
C12 C11 H11 120.0
C10 C11 H11 120.0
C11 C12 C13 119.5(3)
C11 C12 H12 120.3
C13 C12 H12 120.3
C14 C13 C12 120.0(3)
C14 C13 H13 120.0
C12 C13 H13 120.0
C13 C14 C9 121.7(3)
C13 C14 Br1 117.0(2)
C9 C14 Br1 121.33(19)
C16 C15 C18 111.1(2)
C16 C15 C8 111.3(2)
C18 C15 C8 110.0(2)
C16 C15 H15 108.1
C18 C15 H15 108.1
C8 C15 H15 108.1
O3 C16 C17 121.5(3)
O3 C16 C15 120.2(3)
C17 C16 C15 118.2(2)
C16 C17 H17A 109.5
C16 C17 H17B 109.5
H17A C17 H17B 109.5
C16 C17 H17C 109.5
H17A C17 H17C 109.5
H17B C17 H17C 109.5
N2 C18 C15 113.6(2)
N2 C18 H18A 108.9
C15 C18 H18A 108.9
N2 C18 H18B 108.9
C15 C18 H18B 108.9
H18A C18 H18B 107.7
O4 C19 N2 124.5(3)
O4 C19 C20 129.8(3)
N2 C19 C20 105.7(2)
C21 C20 C25 121.8(3)
C21 C20 C19 130.4(3)
C25 C20 C19 107.8(2)
C20 C21 C22 117.6(3)
C20 C21 H21 121.2
C22 C21 H21 121.2
C21 C22 C23 121.0(3)
C21 C22 H22 119.5
C23 C22 H22 119.5
C22 C23 C24 121.8(3)
C22 C23 H23 119.1
C24 C23 H23 119.1
C25 C24 C23 116.8(3)
C25 C24 H24 121.6
C23 C24 H24 121.6
C24 C25 C20 121.1(3)
C24 C25 C26 130.2(3)
C20 C25 C26 108.7(2)
O5 C26 N2 124.8(3)
O5 C26 C25 129.8(3)
N2 C26 C25 105.4(2)
C8 N1 S1 121.32(16)
C8 N1 H1 119.3
S1 N1 H1 119.3
C26 N2 C19 112.2(2)
C26 N2 C18 124.3(2)
C19 N2 C18 123.1(2)
O1 S1 O2 119.74(11)
O1 S1 N1 107.75(11)
O2 S1 N1 104.01(11)
O1 S1 C1 107.87(11)
O2 S1 C1 109.48(12)
N1 S1 C1 107.34(11)

loop_
_geom_bond_atom_site_label_1
_geom_bond_atom_site_label_2
_geom_bond_distance
Br1 C14 1.909(3)
C1 C7 1.378(4)
C1 C2 1.385(4)
C1 S1 1.756(3)
C2 C3 1.380(4)
C2 H2 0.9500
C3 C4 1.378(5)
C3 H3 0.9500
C4 C6 1.384(4)
C4 C5 1.509(4)
C5 H5A 0.9800
C5 H5B 0.9800
C5 H5C 0.9800
C6 C7 1.388(4)
C6 H6 0.9500
C7 H7 0.9500
C8 N1 1.471(3)
C8 C9 1.522(3)
C8 C15 1.544(3)
C8 H8 1.0000
C9 C10 1.390(3)
C9 C14 1.396(4)
C10 C11 1.379(4)
C10 H10 0.9500
C11 C12 1.379(4)
C11 H11 0.9500
C12 C13 1.379(4)
C12 H12 0.9500
C13 C14 1.383(4)
C13 H13 0.9500
C15 C16 1.524(3)
C15 C18 1.533(4)
C15 H15 1.0000
C16 O3 1.205(3)
C16 C17 1.497(4)
C17 H17A 0.9800
C17 H17B 0.9800
C17 H17C 0.9800
C18 N2 1.452(3)
C18 H18A 0.9900
C18 H18B 0.9900
C19 O4 1.205(3)
C19 N2 1.401(3)
C19 C20 1.490(4)
C20 C21 1.375(4)
C20 C25 1.388(4)
C21 C22 1.383(4)
C21 H21 0.9500
C22 C23 1.383(5)
C22 H22 0.9500
C23 C24 1.391(5)
C23 H23 0.9500
C24 C25 1.387(4)
C24 H24 0.9500
C25 C26 1.487(4)
C26 O5 1.202(3)
C26 N2 1.396(3)
N1 S1 1.629(2)
N1 H1 0.8800
O1 S1 1.4290(18)
O2 S1 1.4428(19)
